data_4115243
loop_
_publ_author_name
'Kazuko Matsumoto'
'Yoshihiro Moriya'
'Hiroyasu Sugiyama'
'Md. Munkir Hossain'
'Yong-Shou Lin'

_publ_section_title
;
 Dehydration Reaction of Hydroxyl Substituted Alkenes and Alkynes on the
 Ru2S2 Complex
;
_journal_name_full 'Journal of the American Chemical Society'
_journal_page_first 13106
_journal_page_last 13113
_journal_paper_doi 10.1021/ja020660z
_journal_volume 124
_journal_year 2002
_chemical_formula_sum 'C31 H58 F12 N6 O25 P4 Ru2 S6'
_chemical_formula_weight 1661.21
_chemical_name_systematic
; 
 ? 
;
_space_group_IT_number 2
_symmetry_cell_setting triclinic
_symmetry_space_group_name_Hall '-P 1'
_symmetry_space_group_name_H-M 'P -1'
_atom_sites_solution_hydrogens geom
_atom_sites_solution_primary direct
_atom_sites_solution_secondary difmap
_audit_creation_method SHELXL-97
_cell_angle_alpha 104.8680(10)
_cell_angle_beta 93.109(2)
_cell_angle_gamma 93.599(2)
_cell_formula_units_Z 2
_cell_length_a 12.4374(10)
_cell_length_b 13.4864(11)
_cell_length_c 19.6247(16)
_cell_measurement_temperature 293(2)
_cell_volume 3166.8(4)
_computing_structure_refinement 'SHELXL-97 (Sheldrick, 1997)'
_computing_structure_solution 'SHELXS-97 (Sheldrick, 1990)'
_diffrn_ambient_temperature 293(2)
_diffrn_measured_fraction_theta_full 0.949
_diffrn_measured_fraction_theta_max 0.949
_diffrn_radiation_monochromator graphite
_diffrn_radiation_source 'fine-focus sealed tube'
_diffrn_radiation_type MoK\a
_diffrn_radiation_wavelength 0.71073
_diffrn_reflns_av_R_equivalents 0.0242
_diffrn_reflns_av_sigmaI/netI 0.0514
_diffrn_reflns_limit_h_max 13
_diffrn_reflns_limit_h_min -16
_diffrn_reflns_limit_k_max 17
_diffrn_reflns_limit_k_min -9
_diffrn_reflns_limit_l_max 25
_diffrn_reflns_limit_l_min -25
_diffrn_reflns_number 19889
_diffrn_reflns_theta_full 27.54
_diffrn_reflns_theta_max 27.54
_diffrn_reflns_theta_min 1.08
_exptl_absorpt_coefficient_mu 0.888
_exptl_crystal_density_diffrn 1.742
_exptl_crystal_F_000 1676
_refine_diff_density_max 5.288
_refine_diff_density_min -2.313
_refine_diff_density_rms 0.265
_refine_ls_extinction_method none
_refine_ls_goodness_of_fit_ref 1.455
_refine_ls_hydrogen_treatment mixed
_refine_ls_matrix_type full
_refine_ls_number_parameters 637
_refine_ls_number_reflns 13867
_refine_ls_number_restraints 0
_refine_ls_restrained_S_all 1.455
_refine_ls_R_factor_all 0.1363
_refine_ls_R_factor_gt 0.1105
_refine_ls_shift/su_max 4.063
_refine_ls_shift/su_mean 0.152
_refine_ls_structure_factor_coef Fsqd
_refine_ls_weighting_details 'calc w=1/[\s^2^(Fo^2^)+(0.2000P)^2^+0.0000P] where P=(Fo^2^+2Fc^2^)/3'
_refine_ls_weighting_scheme calc
_refine_ls_wR_factor_gt 0.3356
_refine_ls_wR_factor_ref 0.3626
_reflns_number_gt 10170
_reflns_number_total 13867
_reflns_threshold_expression >2sigma(I)
_cod_data_source_file ja020660z_05.cif
_cod_data_source_block complex6
_cod_database_code 4115243

loop_
_symmetry_equiv_pos_as_xyz
'x, y, z'
'-x, -y, -z'

loop_
_atom_site_label
_atom_site_type_symbol
_atom_site_fract_x
_atom_site_fract_y
_atom_site_fract_z
_atom_site_U_iso_or_equiv
_atom_site_adp_type
_atom_site_occupancy
_atom_site_symmetry_multiplicity
_atom_site_calc_flag
_atom_site_refinement_flags
Ru1 Ru 0.75207(5) 0.69077(6) 0.86857(3) 0.0261(2) Uani 1 1 d .
Ru2 Ru 0.82390(5) 0.80954(5) 0.61582(3) 0.0208(2) Uani 1 1 d .
S1 S 0.70844(16) 0.7005(2) 0.75331(11) 0.0315(5) Uani 1 1 d .
S2 S 0.85149(16) 0.72226(18) 0.70245(10) 0.0261(5) Uani 1 1 d .
P1 P 0.5771(2) 0.6415(3) 0.87222(16) 0.0513(8) Uani 1 1 d .
P2 P 0.7210(3) 0.8574(2) 0.90777(15) 0.0478(7) Uani 1 1 d .
P3 P 0.99195(17) 0.77439(17) 0.58533(11) 0.0238(5) Uani 1 1 d .
P4 P 0.88820(17) 0.95735(18) 0.69393(11) 0.0257(5) Uani 1 1 d .
N1 N 0.7913(7) 0.6848(7) 0.9705(4) 0.0397(19) Uani 1 1 d .
N2 N 0.9176(6) 0.7330(7) 0.8635(4) 0.0354(19) Uani 1 1 d .
N3 N 0.7931(8) 0.5377(7) 0.8326(4) 0.041(2) Uani 1 1 d .
N4 N 0.8022(5) 0.8845(6) 0.5377(4) 0.0253(15) Uani 1 1 d .
N5 N 0.7509(6) 0.6767(6) 0.5413(4) 0.0288(16) Uani 1 1 d .
N6 N 0.6626(6) 0.8338(6) 0.6399(4) 0.0288(16) Uani 1 1 d .
O2 O 0.5310(8) 0.6334(12) 0.9445(6) 0.097(4) Uani 1 1 d .
O3 O 0.5376(9) 0.5343(10) 0.8218(6) 0.099(4) Uani 1 1 d .
O4 O 0.5024(6) 0.7114(9) 0.8429(5) 0.069(3) Uani 1 1 d .
O5 O 0.6290(9) 0.8818(9) 0.9603(5) 0.081(3) Uani 1 1 d .
O6 O 0.6941(10) 0.9078(8) 0.8475(6) 0.092(4) Uani 1 1 d .
O7 O 0.8242(11) 0.9323(9) 0.9422(6) 0.104(5) Uani 1 1 d .
O8 O 1.0581(5) 0.8423(5) 0.5440(3) 0.0341(14) Uani 1 1 d .
O9 O 1.0721(4) 0.7857(6) 0.6517(3) 0.0343(15) Uani 1 1 d .
O10 O 0.9901(5) 0.6605(5) 0.5376(4) 0.0370(16) Uani 1 1 d .
O11 O 0.8014(5) 1.0351(6) 0.7250(4) 0.0405(16) Uani 1 1 d .
O12 O 0.9433(5) 0.9427(6) 0.7641(3) 0.0375(15) Uani 1 1 d .
O13 O 0.9709(5) 1.0231(5) 0.6597(3) 0.0349(14) Uani 1 1 d .
C4 C 0.525(2) 0.693(5) 1.0061(14) 0.36(4) Uani 1 1 d .
H4A H 0.5955 0.7255 1.0242 0.547 Uiso 1 1 calc R
H4B H 0.4985 0.6540 1.0370 0.547 Uiso 1 1 calc R
H4C H 0.4768 0.7451 1.0033 0.547 Uiso 1 1 calc R
C5 C 0.533(4) 0.439(2) 0.8319(13) 0.25(2) Uani 1 1 d .
H5A H 0.5746 0.4401 0.8749 0.377 Uiso 1 1 calc R
H5B H 0.5625 0.3924 0.7929 0.377 Uiso 1 1 calc R
H5C H 0.4594 0.4157 0.8351 0.377 Uiso 1 1 calc R
C6 C 0.3865(10) 0.7165(16) 0.8458(9) 0.090(6) Uani 1 1 d .
H6A H 0.3533 0.6496 0.8443 0.135 Uiso 1 1 calc R
H6B H 0.3581 0.7385 0.8062 0.135 Uiso 1 1 calc R
H6C H 0.3714 0.7645 0.8889 0.135 Uiso 1 1 calc R
C7 C 0.610(3) 0.977(3) 1.0098(12) 0.209(19) Uani 1 1 d .
H7A H 0.6016 0.9647 1.0554 0.314 Uiso 1 1 calc R
H7B H 0.5461 1.0029 0.9942 0.314 Uiso 1 1 calc R
H7C H 0.6709 1.0259 1.0130 0.314 Uiso 1 1 calc R
C8 C 0.6421(10) 1.0000(11) 0.8491(6) 0.054(3) Uani 1 1 d .
H8A H 0.5659 0.9875 0.8525 0.081 Uiso 1 1 calc R
H8B H 0.6539 1.0206 0.8067 0.081 Uiso 1 1 calc R
H8C H 0.6714 1.0536 0.8894 0.081 Uiso 1 1 calc R
C9 C 0.878(3) 0.935(3) 1.0020(11) 0.33(3) Uani 1 1 d .
H9A H 0.9053 1.0042 1.0249 0.494 Uiso 1 1 calc R
H9B H 0.9375 0.8921 0.9927 0.494 Uiso 1 1 calc R
H9C H 0.8313 0.9096 1.0321 0.494 Uiso 1 1 calc R
C10 C 1.0349(9) 0.8367(10) 0.4703(6) 0.051(3) Uani 1 1 d .
H10A H 0.9889 0.7756 0.4486 0.076 Uiso 1 1 calc R
H10B H 1.1011 0.8348 0.4473 0.076 Uiso 1 1 calc R
H10C H 0.9990 0.8961 0.4661 0.076 Uiso 1 1 calc R
C11 C 1.1884(7) 0.7773(10) 0.6504(5) 0.046(3) Uani 1 1 d .
H11A H 1.2043 0.7091 0.6519 0.069 Uiso 1 1 calc R
H11B H 1.2247 0.8265 0.6906 0.069 Uiso 1 1 calc R
H11C H 1.2127 0.7908 0.6078 0.069 Uiso 1 1 calc R
C12 C 1.0846(8) 0.6139(8) 0.5029(6) 0.045(3) Uani 1 1 d .
H12A H 1.1350 0.6673 0.4968 0.068 Uiso 1 1 calc R
H12B H 1.0609 0.5685 0.4576 0.068 Uiso 1 1 calc R
H12C H 1.1189 0.5757 0.5318 0.068 Uiso 1 1 calc R
C13 C 0.7408(9) 1.0863(10) 0.6820(7) 0.051(3) Uani 1 1 d .
H13A H 0.7883 1.1352 0.6678 0.076 Uiso 1 1 calc R
H13B H 0.6856 1.1216 0.7085 0.076 Uiso 1 1 calc R
H13C H 0.7081 1.0366 0.6408 0.076 Uiso 1 1 calc R
C14 C 0.9670(9) 1.0203(8) 0.8297(5) 0.045(3) Uani 1 1 d .
H14A H 1.0394 1.0504 0.8314 0.068 Uiso 1 1 calc R
H14B H 0.9601 0.9895 0.8684 0.068 Uiso 1 1 calc R
H14C H 0.9172 1.0726 0.8331 0.068 Uiso 1 1 calc R
C15 C 1.0254(10) 1.1232(7) 0.7006(5) 0.044(2) Uani 1 1 d .
H15A H 0.9741 1.1637 0.7278 0.066 Uiso 1 1 calc R
H15B H 1.0549 1.1592 0.6686 0.066 Uiso 1 1 calc R
H15C H 1.0826 1.1115 0.7318 0.066 Uiso 1 1 calc R
C16 C 0.8221(9) 0.6833(9) 1.0268(5) 0.047(3) Uani 1 1 d .
C17 C 0.8624(15) 0.6824(11) 1.0960(6) 0.082(5) Uani 1 1 d .
H17A H 0.9379 0.6715 1.0958 0.123 Uiso 1 1 calc R
H17B H 0.8240 0.6279 1.1102 0.123 Uiso 1 1 calc R
H17C H 0.8523 0.7471 1.1285 0.123 Uiso 1 1 calc R
C18 C 1.0047(9) 0.7520(10) 0.8555(5) 0.049(3) Uani 1 1 d .
C19 C 1.1130(9) 0.7717(14) 0.8388(7) 0.073(5) Uani 1 1 d .
H19A H 1.1474 0.7084 0.8273 0.110 Uiso 1 1 calc R
H19B H 1.1521 0.8190 0.8787 0.110 Uiso 1 1 calc R
H19C H 1.1122 0.8010 0.7990 0.110 Uiso 1 1 calc R
C20 C 0.8226(12) 0.4606(10) 0.8115(6) 0.058(3) Uani 1 1 d .
C21 C 0.851(2) 0.3556(13) 0.7765(9) 0.131(10) Uani 1 1 d .
H21A H 0.8226 0.3081 0.8014 0.196 Uiso 1 1 calc R
H21B H 0.9278 0.3545 0.7767 0.196 Uiso 1 1 calc R
H21C H 0.8199 0.3359 0.7285 0.196 Uiso 1 1 calc R
C22 C 0.7821(7) 0.9173(7) 0.4914(5) 0.0303(19) Uani 1 1 d .
C23 C 0.7616(9) 0.9566(9) 0.4289(6) 0.049(3) Uani 1 1 d .
H23A H 0.8256 0.9945 0.4211 0.074 Uiso 1 1 calc R
H23B H 0.7035 1.0009 0.4366 0.074 Uiso 1 1 calc R
H23C H 0.7423 0.8998 0.3883 0.074 Uiso 1 1 calc R
C24 C 0.5759(7) 0.8293(9) 0.6504(5) 0.041(2) Uani 1 1 d .
C25 C 0.4609(9) 0.8184(15) 0.6692(9) 0.091(6) Uani 1 1 d .
H25A H 0.4585 0.7899 0.7092 0.137 Uiso 1 1 calc R
H25B H 0.4183 0.7736 0.6297 0.137 Uiso 1 1 calc R
H25C H 0.4326 0.8848 0.6807 0.137 Uiso 1 1 calc R
C26 C 0.6994(8) 0.6106(9) 0.5022(6) 0.045(3) Uani 1 1 d .
C27 C 0.6359(13) 0.5289(10) 0.4521(8) 0.080(5) Uani 1 1 d .
H27A H 0.6718 0.5101 0.4091 0.120 Uiso 1 1 calc R
H27B H 0.5663 0.5514 0.4425 0.120 Uiso 1 1 calc R
H27C H 0.6270 0.4703 0.4712 0.120 Uiso 1 1 calc R
C1 C 0.6786(15) 0.5692(13) 0.6952(6) 0.093(7) Uani 1 1 d .
H1 H 0.6134 0.5321 0.6962 0.112 Uiso 1 1 calc R
C2 C 0.741(3) 0.5350(12) 0.6582(8) 0.26(2) Uani 1 1 d .
H2 H 0.7233 0.4718 0.6257 0.313 Uiso 1 1 calc R
C3 C 0.8575(15) 0.5891(10) 0.6592(7) 0.071(5) Uani 1 1 d .
H3 H 0.879(12) 0.581(12) 0.611(8) 0.085 Uiso 1 1 calc .
O1 O 0.909(2) 0.5184(18) 0.6916(13) 0.229(13) Uani 1 1 d .
H1A H 0.9151 0.5423 0.7347 0.344 Uiso 1 1 calc R
C28 C 0.8349(13) 0.3847(13) 1.0020(8) 0.071(4) Uiso 1 1 d .
F1 F 0.8894(10) 0.4438(10) 0.9689(6) 0.117(4) Uiso 1 1 d .
F2 F 0.8941(13) 0.4017(13) 1.0588(9) 0.157(5) Uiso 1 1 d .
F3 F 0.748(2) 0.4298(19) 1.0039(13) 0.247(10) Uiso 1 1 d .
O14 O 0.7480(18) 0.2601(18) 0.9034(12) 0.188(9) Uiso 1 1 d .
O15 O 0.7371(10) 0.2180(10) 0.9989(7) 0.094(3) Uiso 1 1 d .
O16 O 0.9265(16) 0.2256(16) 0.9656(11) 0.167(7) Uiso 1 1 d .
S3 S 0.8155(4) 0.2532(4) 0.9593(3) 0.0851(12) Uiso 1 1 d .
C29 C 0.4101(12) 0.1304(13) 0.7814(8) 0.070(4) Uiso 1 1 d .
F4 F 0.4775(9) 0.0865(9) 0.7342(6) 0.109(3) Uiso 1 1 d .
F5 F 0.3760(9) 0.2108(10) 0.7587(6) 0.116(4) Uiso 1 1 d .
F6 F 0.4745(10) 0.1699(10) 0.8371(7) 0.122(4) Uiso 1 1 d .
O17 O 0.2488(9) 0.0171(9) 0.7229(6) 0.084(3) Uiso 1 1 d .
O18 O 0.3542(7) -0.0366(7) 0.8093(4) 0.056(2) Uiso 1 1 d .
O19 O 0.2453(9) 0.1056(9) 0.8440(6) 0.085(3) Uiso 1 1 d .
S4 S 0.3041(2) 0.0459(2) 0.79141(14) 0.0416(6) Uiso 1 1 d .
C30 C 0.4780(17) 0.8031(18) 0.4293(11) 0.102(6) Uiso 1 1 d .
F7 F 0.496(2) 0.695(2) 0.3650(16) 0.283(12) Uiso 1 1 d .
F8 F 0.5610(13) 0.7944(13) 0.4597(8) 0.151(5) Uiso 1 1 d .
F9 F 0.4738(10) 0.8841(10) 0.4076(7) 0.116(4) Uiso 1 1 d .
O20 O 0.2837(13) 0.7250(13) 0.3944(9) 0.132(5) Uiso 1 1 d .
O21 O 0.3879(11) 0.6589(11) 0.4763(7) 0.108(4) Uiso 1 1 d .
O22 O 0.3296(15) 0.8189(16) 0.5015(10) 0.160(7) Uiso 1 1 d .
S5 S 0.3624(3) 0.7470(3) 0.45287(19) 0.0605(8) Uiso 1 1 d .
C31 C 0.200(2) 0.379(2) 0.6994(14) 0.115(7) Uiso 1 1 d .
F10 F 0.2026(16) 0.3303(16) 0.7433(11) 0.193(7) Uiso 1 1 d .
F11 F 0.301(2) 0.426(2) 0.7214(14) 0.269(12) Uiso 1 1 d .
F12 F 0.2297(11) 0.3251(11) 0.6378(7) 0.135(4) Uiso 1 1 d .
O23 O 0.121(2) 0.512(3) 0.7806(18) 0.265(14) Uiso 1 1 d .
O24 O 0.1388(14) 0.5202(14) 0.6499(9) 0.154(5) Uiso 1 1 d .
O25 O 0.046(2) 0.361(2) 0.6852(15) 0.231(11) Uiso 1 1 d .
S6 S 0.1189(9) 0.4629(9) 0.6939(6) 0.191(4) Uiso 1 1 d .

loop_
_atom_site_aniso_label
_atom_site_aniso_U_11
_atom_site_aniso_U_22
_atom_site_aniso_U_33
_atom_site_aniso_U_23
_atom_site_aniso_U_13
_atom_site_aniso_U_12
Ru1 0.0266(4) 0.0340(4) 0.0202(4) 0.0106(3) 0.0039(3) 0.0054(3)
Ru2 0.0198(3) 0.0272(4) 0.0169(3) 0.0075(3) 0.0029(2) 0.0043(3)
S1 0.0218(10) 0.0512(15) 0.0268(11) 0.0206(10) 0.0014(8) 0.0010(9)
S2 0.0259(10) 0.0356(12) 0.0200(9) 0.0109(8) 0.0050(7) 0.0090(9)
P1 0.0342(14) 0.083(2) 0.0494(16) 0.0419(17) 0.0097(12) -0.0070(14)
P2 0.0651(18) 0.0460(16) 0.0364(14) 0.0107(12) 0.0197(13) 0.0218(14)
P3 0.0227(10) 0.0267(11) 0.0222(10) 0.0059(9) 0.0062(8) 0.0026(8)
P4 0.0259(10) 0.0283(12) 0.0224(10) 0.0044(9) 0.0010(8) 0.0086(9)
N1 0.050(5) 0.045(5) 0.027(4) 0.012(4) 0.004(3) 0.011(4)
N2 0.022(4) 0.061(6) 0.027(4) 0.017(4) 0.004(3) 0.011(4)
N3 0.058(5) 0.038(5) 0.027(4) 0.007(4) 0.007(4) 0.013(4)
N4 0.027(3) 0.026(4) 0.021(3) 0.003(3) 0.001(3) 0.001(3)
N5 0.030(4) 0.035(4) 0.024(3) 0.011(3) -0.001(3) 0.000(3)
N6 0.025(4) 0.039(4) 0.022(3) 0.008(3) 0.000(3) 0.007(3)
O2 0.053(5) 0.188(14) 0.089(8) 0.100(9) 0.031(5) 0.011(7)
O3 0.088(7) 0.116(10) 0.088(8) 0.038(7) -0.004(6) -0.065(7)
O4 0.030(4) 0.127(9) 0.068(6) 0.057(6) 0.009(4) 0.007(5)
O5 0.096(7) 0.101(8) 0.058(6) 0.026(5) 0.042(5) 0.052(7)
O6 0.148(10) 0.081(7) 0.082(7) 0.055(6) 0.069(7) 0.077(7)
O7 0.139(11) 0.081(8) 0.072(7) -0.022(6) 0.052(8) -0.019(8)
O8 0.031(3) 0.040(4) 0.035(3) 0.015(3) 0.009(3) 0.005(3)
O9 0.016(3) 0.057(4) 0.031(3) 0.011(3) 0.004(2) 0.007(3)
O10 0.027(3) 0.032(4) 0.046(4) -0.002(3) 0.018(3) 0.000(3)
O11 0.038(4) 0.042(4) 0.040(4) 0.004(3) 0.007(3) 0.023(3)
O12 0.038(3) 0.049(4) 0.026(3) 0.010(3) -0.004(3) 0.013(3)
O13 0.038(3) 0.028(3) 0.035(3) 0.001(3) 0.004(3) -0.001(3)
C4 0.13(2) 0.90(12) 0.088(18) 0.20(4) 0.015(15) -0.11(4)
C5 0.50(6) 0.12(2) 0.111(18) 0.018(16) 0.11(3) -0.14(3)
C6 0.035(6) 0.156(18) 0.101(12) 0.072(12) 0.022(7) 0.005(8)
C7 0.32(4) 0.26(4) 0.081(15) 0.047(19) 0.08(2) 0.21(4)
C8 0.052(6) 0.077(9) 0.039(6) 0.021(6) 0.003(5) 0.022(6)
C9 0.36(4) 0.49(6) 0.062(13) 0.03(2) -0.050(19) -0.38(5)
C10 0.049(6) 0.075(8) 0.043(6) 0.034(6) 0.020(5) 0.025(6)
C11 0.020(4) 0.078(8) 0.038(5) 0.008(5) 0.001(4) 0.011(5)
C12 0.036(5) 0.041(6) 0.054(6) 0.000(5) 0.022(5) 0.008(5)
C13 0.040(6) 0.053(7) 0.062(7) 0.016(6) 0.000(5) 0.023(5)
C14 0.054(6) 0.045(6) 0.031(5) 0.006(4) -0.015(4) -0.006(5)
C15 0.071(7) 0.025(5) 0.035(5) 0.005(4) 0.006(5) 0.000(5)
C16 0.059(7) 0.055(7) 0.028(5) 0.006(5) 0.002(4) 0.032(6)
C17 0.152(15) 0.068(9) 0.026(6) 0.007(6) -0.013(7) 0.048(10)
C18 0.044(6) 0.071(8) 0.030(5) 0.011(5) -0.005(4) 0.010(6)
C19 0.034(6) 0.138(15) 0.061(8) 0.046(9) 0.009(5) 0.010(7)
C20 0.085(9) 0.052(8) 0.038(6) 0.012(6) 0.014(6) 0.014(7)
C21 0.28(3) 0.066(11) 0.073(11) 0.025(9) 0.088(15) 0.103(15)
C22 0.030(4) 0.032(5) 0.030(4) 0.012(4) -0.002(3) -0.003(4)
C23 0.050(6) 0.052(7) 0.058(7) 0.041(6) -0.010(5) -0.005(5)
C24 0.026(5) 0.053(6) 0.043(6) 0.008(5) 0.007(4) 0.015(4)
C25 0.025(6) 0.127(15) 0.112(13) 0.008(11) 0.026(7) 0.005(7)
C26 0.040(5) 0.038(6) 0.062(7) 0.029(5) -0.008(5) -0.001(5)
C27 0.099(11) 0.047(8) 0.084(10) 0.017(7) -0.042(9) -0.032(8)
C1 0.142(14) 0.099(11) 0.029(6) 0.031(7) -0.037(7) -0.093(11)
C2 0.69(7) 0.032(8) 0.042(8) -0.015(7) 0.16(2) -0.079(19)
C3 0.138(14) 0.050(7) 0.038(6) 0.023(6) 0.039(8) 0.040(9)
O1 0.40(3) 0.19(2) 0.132(17) 0.064(16) 0.03(2) 0.20(2)

loop_
_atom_type_symbol
_atom_type_description
_atom_type_scat_dispersion_real
_atom_type_scat_dispersion_imag
_atom_type_scat_source
Ru Ru -1.2594 0.8363 'International Tables Vol C Tables 4.2.6.8 and 6.1.1.4'
S S 0.1246 0.1234 'International Tables Vol C Tables 4.2.6.8 and 6.1.1.4'
P P 0.1023 0.0942 'International Tables Vol C Tables 4.2.6.8 and 6.1.1.4'
N N 0.0061 0.0033 'International Tables Vol C Tables 4.2.6.8 and 6.1.1.4'
O O 0.0106 0.0060 'International Tables Vol C Tables 4.2.6.8 and 6.1.1.4'
C C 0.0033 0.0016 'International Tables Vol C Tables 4.2.6.8 and 6.1.1.4'
H H 0.0000 0.0000 'International Tables Vol C Tables 4.2.6.8 and 6.1.1.4'
F F 0.0171 0.0103 'International Tables Vol C Tables 4.2.6.8 and 6.1.1.4'

loop_
_geom_angle_atom_site_label_1
_geom_angle_atom_site_label_2
_geom_angle_atom_site_label_3
_geom_angle
N1 Ru1 N3 89.0(3)
N1 Ru1 N2 86.9(3)
N3 Ru1 N2 85.8(4)
N1 Ru1 P1 93.5(3)
N3 Ru1 P1 92.6(3)
N2 Ru1 P1 178.4(3)
N1 Ru1 P2 90.2(3)
N3 Ru1 P2 175.9(3)
N2 Ru1 P2 90.2(3)
P1 Ru1 P2 91.40(14)
N1 Ru1 S1 179.1(3)
N3 Ru1 S1 91.8(2)
N2 Ru1 S1 92.7(2)
P1 Ru1 S1 87.00(9)
P2 Ru1 S1 88.94(10)
N4 Ru2 N5 86.3(3)
N4 Ru2 N6 88.3(3)
N5 Ru2 N6 83.0(3)
N4 Ru2 P4 91.1(2)
N5 Ru2 P4 175.0(2)
N6 Ru2 P4 92.6(2)
N4 Ru2 P3 91.7(2)
N5 Ru2 P3 93.4(2)
N6 Ru2 P3 176.4(2)
P4 Ru2 P3 90.94(8)
N4 Ru2 S2 178.6(2)
N5 Ru2 S2 93.1(2)
N6 Ru2 S2 92.9(2)
P4 Ru2 S2 89.55(8)
P3 Ru2 S2 87.07(8)
C1 S1 S2 91.7(5)
C1 S1 Ru1 109.3(4)
S2 S1 Ru1 110.24(10)
C3 S2 S1 95.2(5)
C3 S2 Ru2 107.9(4)
S1 S2 Ru2 112.36(11)
O4 P1 O3 100.2(7)
O4 P1 O2 105.6(6)
O3 P1 O2 102.0(7)
O4 P1 Ru1 111.3(3)
O3 P1 Ru1 115.1(5)
O2 P1 Ru1 120.3(4)
O6 P2 O5 106.6(5)
O6 P2 O7 96.8(8)
O5 P2 O7 107.4(6)
O6 P2 Ru1 113.0(4)
O5 P2 Ru1 116.1(5)
O7 P2 Ru1 115.0(5)
O9 P3 O10 108.4(4)
O9 P3 O8 100.4(4)
O10 P3 O8 104.9(4)
O9 P3 Ru2 111.8(2)
O10 P3 Ru2 109.7(2)
O8 P3 Ru2 120.8(3)
O12 P4 O11 100.3(4)
O12 P4 O13 109.1(4)
O11 P4 O13 104.3(4)
O12 P4 Ru2 114.2(3)
O11 P4 Ru2 116.3(3)
O13 P4 Ru2 111.6(2)
C16 N1 Ru1 174.3(9)
C18 N2 Ru1 174.8(8)
C20 N3 Ru1 173.7(10)
C22 N4 Ru2 172.6(7)
C26 N5 Ru2 171.4(8)
C24 N6 Ru2 168.3(9)
C4 O2 P1 137(2)
C5 O3 P1 131.5(16)
C6 O4 P1 128.9(9)
C7 O5 P2 129.6(18)
C8 O6 P2 129.7(8)
C9 O7 P2 126.1(14)
C10 O8 P3 123.4(7)
C11 O9 P3 125.4(6)
C12 O10 P3 124.6(6)
C13 O11 P4 122.2(7)
C14 O12 P4 126.9(7)
C15 O13 P4 122.1(6)
N1 C16 C17 178.7(15)
N2 C18 C19 174.9(12)
N3 C20 C21 172.9(17)
N4 C22 C23 176.4(11)
N6 C24 C25 175.2(13)
N5 C26 C27 178.9(13)
C2 C1 S1 118.6(15)
C1 C2 C3 123.2(15)
O1 C3 C2 93.4(17)
O1 C3 S2 123.2(15)
C2 C3 S2 107.0(12)
F3 C28 F2 117.5(19)
F3 C28 F1 96.5(17)
F2 C28 F1 100.1(14)
F3 C28 S3 112.7(16)
F2 C28 S3 111.9(14)
F1 C28 S3 116.7(12)
O14 S3 O15 98.1(11)
O14 S3 O16 133.5(13)
O15 S3 O16 119.5(10)
O14 S3 C28 98.0(12)
O15 S3 C28 102.3(8)
O16 S3 C28 99.3(10)
F6 C29 F4 102.5(13)
F6 C29 F5 106.2(14)
F4 C29 F5 105.0(13)
F6 C29 S4 115.9(12)
F4 C29 S4 113.3(12)
F5 C29 S4 112.8(11)
O19 S4 O18 115.9(6)
O19 S4 O17 114.0(7)
O18 S4 O17 113.0(6)
O19 S4 C29 104.4(7)
O18 S4 C29 105.1(6)
O17 S4 C29 102.6(7)
F8 C30 F9 116(2)
F8 C30 F7 90.1(19)
F9 C30 F7 114.1(19)
F8 C30 S5 117.0(19)
F9 C30 S5 120.0(16)
F7 C30 S5 92.1(15)
O22 S5 O20 107.5(11)
O22 S5 O21 113.4(11)
O20 S5 O21 113.9(9)
O22 S5 C30 103.6(12)
O20 S5 C30 108.4(10)
O21 S5 C30 109.5(10)
F10 C31 F12 111(2)
F10 C31 F11 92(2)
F12 C31 F11 94(2)
F10 C31 S6 127(2)
F12 C31 S6 115(2)
F11 C31 S6 110(2)
O24 S6 O25 132.1(17)
O24 S6 C31 117.8(15)
O25 S6 C31 74.7(15)
O24 S6 O23 122.5(18)
O25 S6 O23 100.4(17)
C31 S6 O23 94.4(16)

loop_
_geom_bond_atom_site_label_1
_geom_bond_atom_site_label_2
_geom_bond_distance
Ru1 N1 2.057(8)
Ru1 N3 2.108(9)
Ru1 N2 2.116(8)
Ru1 P1 2.245(3)
Ru1 P2 2.246(3)
Ru1 S1 2.336(2)
Ru2 N4 2.056(7)
Ru2 N5 2.116(8)
Ru2 N6 2.112(7)
Ru2 P4 2.250(2)
Ru2 P3 2.251(2)
Ru2 S2 2.325(2)
S1 C1 1.846(15)
S1 S2 2.127(3)
S2 C3 1.787(13)
P1 O4 1.554(10)
P1 O3 1.561(13)
P1 O2 1.584(9)
P2 O6 1.540(10)
P2 O5 1.574(9)
P2 O7 1.587(13)
P3 O9 1.565(6)
P3 O10 1.578(7)
P3 O8 1.591(6)
P4 O12 1.567(6)
P4 O11 1.589(7)
P4 O13 1.600(7)
N1 C16 1.154(12)
N2 C18 1.127(13)
N3 C20 1.109(15)
N4 C22 1.131(11)
N5 C26 1.148(13)
N6 C24 1.109(11)
O2 C4 1.28(4)
O3 C5 1.35(3)
O4 C6 1.450(14)
O5 C7 1.44(3)
O6 C8 1.431(15)
O7 C9 1.31(3)
O8 C10 1.441(12)
O9 C11 1.460(10)
O10 C12 1.484(11)
O11 C13 1.433(13)
O12 C14 1.438(12)
O13 C15 1.483(12)
C16 C17 1.425(14)
C18 C19 1.428(16)
C20 C21 1.480(18)
C22 C23 1.472(13)
C24 C25 1.504(15)
C26 C27 1.434(16)
C1 C2 1.13(3)
C2 C3 1.57(4)
C3 O1 1.44(2)
C28 F3 1.27(2)
C28 F2 1.26(2)
C28 F1 1.328(18)
C28 S3 1.752(17)
O14 S3 1.37(2)
O15 S3 1.412(13)
O16 S3 1.46(2)
C29 F6 1.294(18)
C29 F4 1.332(17)
C29 F5 1.356(19)
C29 S4 1.741(16)
O17 S4 1.425(11)
O18 S4 1.418(9)
O19 S4 1.406(12)
C30 F8 1.19(2)
C30 F9 1.27(2)
C30 F7 1.70(3)
C30 S5 1.72(2)
O20 S5 1.425(16)
O21 S5 1.427(15)
O22 S5 1.279(19)
C31 F10 1.22(3)
C31 F12 1.33(2)
C31 F11 1.37(3)
C31 S6 1.57(2)
O23 S6 1.66(3)
O24 S6 1.322(18)
O25 S6 1.57(3)

loop_
_geom_torsion_atom_site_label_1
_geom_torsion_atom_site_label_2
_geom_torsion_atom_site_label_3
_geom_torsion_atom_site_label_4
_geom_torsion
N1 Ru1 S1 C1 170(15)
N3 Ru1 S1 C1 21.7(7)
N2 Ru1 S1 C1 107.5(7)
P1 Ru1 S1 C1 -70.9(7)
P2 Ru1 S1 C1 -162.3(7)
N1 Ru1 S1 S2 71(15)
N3 Ru1 S1 S2 -77.7(3)
N2 Ru1 S1 S2 8.2(3)
P1 Ru1 S1 S2 -170.24(16)
P2 Ru1 S1 S2 98.30(15)
C1 S1 S2 C3 -15.1(7)
Ru1 S1 S2 C3 96.2(5)
C1 S1 S2 Ru2 96.7(5)
Ru1 S1 S2 Ru2 -152.00(10)
N4 Ru2 S2 C3 -41(8)
N5 Ru2 S2 C3 24.9(7)
N6 Ru2 S2 C3 108.1(7)
P4 Ru2 S2 C3 -159.3(6)
P3 Ru2 S2 C3 -68.3(6)
N4 Ru2 S2 S1 -145(8)
N5 Ru2 S2 S1 -78.7(2)
N6 Ru2 S2 S1 4.5(2)
P4 Ru2 S2 S1 97.09(13)
P3 Ru2 S2 S1 -171.94(13)
N1 Ru1 P1 O4 132.9(5)
N3 Ru1 P1 O4 -138.0(5)
N2 Ru1 P1 O4 -125(8)
P2 Ru1 P1 O4 42.6(5)
S1 Ru1 P1 O4 -46.3(5)
N1 Ru1 P1 O3 -114.0(6)
N3 Ru1 P1 O3 -24.8(6)
N2 Ru1 P1 O3 -12(8)
P2 Ru1 P1 O3 155.7(5)
S1 Ru1 P1 O3 66.9(5)
N1 Ru1 P1 O2 8.7(7)
N3 Ru1 P1 O2 97.8(7)
N2 Ru1 P1 O2 111(8)
P2 Ru1 P1 O2 -81.6(7)
S1 Ru1 P1 O2 -170.5(7)
N1 Ru1 P2 O6 175.6(6)
N3 Ru1 P2 O6 97(3)
N2 Ru1 P2 O6 88.7(6)
P1 Ru1 P2 O6 -90.9(6)
S1 Ru1 P2 O6 -3.9(6)
N1 Ru1 P2 O5 -60.9(6)
N3 Ru1 P2 O5 -139(3)
N2 Ru1 P2 O5 -147.8(5)
P1 Ru1 P2 O5 32.6(5)
S1 Ru1 P2 O5 119.6(5)
N1 Ru1 P2 O7 65.7(6)
N3 Ru1 P2 O7 -13(3)
N2 Ru1 P2 O7 -21.2(5)
P1 Ru1 P2 O7 159.2(5)
S1 Ru1 P2 O7 -113.8(5)
N4 Ru2 P3 O9 140.7(4)
N5 Ru2 P3 O9 -132.8(4)
N6 Ru2 P3 O9 -130(3)
P4 Ru2 P3 O9 49.6(3)
S2 Ru2 P3 O9 -39.9(3)
N4 Ru2 P3 O10 -99.1(4)
N5 Ru2 P3 O10 -12.6(4)
N6 Ru2 P3 O10 -10(3)
P4 Ru2 P3 O10 169.8(3)
S2 Ru2 P3 O10 80.3(3)
N4 Ru2 P3 O8 23.0(4)
N5 Ru2 P3 O8 109.4(4)
N6 Ru2 P3 O8 112(3)
P4 Ru2 P3 O8 -68.2(3)
S2 Ru2 P3 O8 -157.7(3)
N4 Ru2 P4 O12 -167.7(3)
N5 Ru2 P4 O12 133(2)
N6 Ru2 P4 O12 103.9(3)
P3 Ru2 P4 O12 -76.1(3)
S2 Ru2 P4 O12 11.0(3)
N4 Ru2 P4 O11 76.1(4)
N5 Ru2 P4 O11 17(2)
N6 Ru2 P4 O11 -12.3(4)
P3 Ru2 P4 O11 167.7(3)
S2 Ru2 P4 O11 -105.2(3)
N4 Ru2 P4 O13 -43.4(3)
N5 Ru2 P4 O13 -103(2)
N6 Ru2 P4 O13 -131.8(3)
P3 Ru2 P4 O13 48.2(3)
S2 Ru2 P4 O13 135.3(3)
N3 Ru1 N1 C16 83(9)
N2 Ru1 N1 C16 -3(9)
P1 Ru1 N1 C16 176(9)
P2 Ru1 N1 C16 -93(9)
S1 Ru1 N1 C16 -65(20)
N1 Ru1 N2 C18 151(11)
N3 Ru1 N2 C18 62(11)
P1 Ru1 N2 C18 48(16)
P2 Ru1 N2 C18 -119(11)
S1 Ru1 N2 C18 -30(11)
N1 Ru1 N3 C20 -109(9)
N2 Ru1 N3 C20 -22(9)
P1 Ru1 N3 C20 158(9)
P2 Ru1 N3 C20 -30(11)
S1 Ru1 N3 C20 71(9)
N5 Ru2 N4 C22 20(6)
N6 Ru2 N4 C22 -64(6)
P4 Ru2 N4 C22 -156(6)
P3 Ru2 N4 C22 113(6)
S2 Ru2 N4 C22 86(10)
N4 Ru2 N5 C26 -72(5)
N6 Ru2 N5 C26 17(5)
P4 Ru2 N5 C26 -12(7)
P3 Ru2 N5 C26 -163(5)
S2 Ru2 N5 C26 110(5)
N4 Ru2 N6 C24 123(4)
N5 Ru2 N6 C24 36(4)
P4 Ru2 N6 C24 -146(4)
P3 Ru2 N6 C24 34(6)
S2 Ru2 N6 C24 -56(4)
O4 P1 O2 C4 -69(3)
O3 P1 O2 C4 -174(3)
Ru1 P1 O2 C4 58(3)
O4 P1 O3 C5 -149(3)
O2 P1 O3 C5 -41(3)
Ru1 P1 O3 C5 91(3)
O3 P1 O4 C6 68.3(14)
O2 P1 O4 C6 -37.3(15)
Ru1 P1 O4 C6 -169.5(12)
O6 P2 O5 C7 -73.7(18)
O7 P2 O5 C7 29.1(18)
Ru1 P2 O5 C7 159.5(16)
O5 P2 O6 C8 32.3(16)
O7 P2 O6 C8 -78.1(14)
Ru1 P2 O6 C8 161.0(12)
O6 P2 O7 C9 172(3)
O5 P2 O7 C9 63(3)
Ru1 P2 O7 C9 -68(3)
O9 P3 O8 C10 162.9(7)
O10 P3 O8 C10 50.6(8)
Ru2 P3 O8 C10 -73.8(8)
O10 P3 O9 C11 64.8(9)
O8 P3 O9 C11 -44.9(9)
Ru2 P3 O9 C11 -174.2(8)
O9 P3 O10 C12 -63.1(9)
O8 P3 O10 C12 43.5(9)
Ru2 P3 O10 C12 174.6(7)
O12 P4 O11 C13 169.5(8)
O13 P4 O11 C13 56.6(9)
Ru2 P4 O11 C13 -66.8(9)
O11 P4 O12 C14 -38.0(9)
O13 P4 O12 C14 71.3(8)
Ru2 P4 O12 C14 -163.1(7)
O12 P4 O13 C15 -52.2(8)
O11 P4 O13 C15 54.3(8)
Ru2 P4 O13 C15 -179.3(7)
Ru1 N1 C16 C17 8(66)
Ru1 N2 C18 C19 0(26)
Ru1 N3 C20 C21 -108(15)
Ru2 N4 C22 C23 -92(17)
Ru2 N6 C24 C25 56(18)
Ru2 N5 C26 C27 100(68)
S2 S1 C1 C2 8(2)
Ru1 S1 C1 C2 -104(2)
S1 C1 C2 C3 6(3)
C1 C2 C3 O1 107(3)
C1 C2 C3 S2 -20(3)
S1 S2 C3 O1 -86.6(19)
Ru2 S2 C3 O1 157.9(17)
S1 S2 C3 C2 19.3(11)
Ru2 S2 C3 C2 -96.2(11)
F3 C28 S3 O14 43.0(19)
F2 C28 S3 O14 178.1(15)
F1 C28 S3 O14 -67.3(16)
F3 C28 S3 O15 -57.1(18)
F2 C28 S3 O15 78.0(14)
F1 C28 S3 O15 -167.4(13)
F3 C28 S3 O16 179.8(17)
F2 C28 S3 O16 -45.2(16)
F1 C28 S3 O16 69.4(16)
F6 C29 S4 O19 60.3(14)
F4 C29 S4 O19 178.4(11)
F5 C29 S4 O19 -62.4(13)
F6 C29 S4 O18 -62.1(14)
F4 C29 S4 O18 56.0(13)
F5 C29 S4 O18 175.2(11)
F6 C29 S4 O17 179.5(13)
F4 C29 S4 O17 -62.4(13)
F5 C29 S4 O17 56.8(13)
F8 C30 S5 O22 91(2)
F9 C30 S5 O22 -58(2)
F7 C30 S5 O22 -177.5(16)
F8 C30 S5 O20 -154.7(18)
F9 C30 S5 O20 56(2)
F7 C30 S5 O20 -63.5(16)
F8 C30 S5 O21 -30(2)
F9 C30 S5 O21 -179.2(16)
F7 C30 S5 O21 61.3(16)
F10 C31 S6 O24 169(3)
F12 C31 S6 O24 -44(3)
F11 C31 S6 O24 60(3)
F10 C31 S6 O25 -61(3)
F12 C31 S6 O25 86(2)
F11 C31 S6 O25 -170(2)
F10 C31 S6 O23 39(3)
F12 C31 S6 O23 -174(2)
F11 C31 S6 O23 -70(2)
